data_7712123
loop_
_publ_author_name
'Dong, Pan-Pan'
'Liu, Yuan-Yuan'
'Peng, Qiu-Chen'
'Li, Hai-Yang'
'Li, Kai'
'Zang, Shuang-Quan'
'Tang, Ben Zhong'

_publ_section_title
;
 Luminescent MOFs constructed by using butterfly-like AIE ligands.
;
_journal_issue 7
_journal_name_full 'Dalton transactions (Cambridge, England : 2003)'
_journal_page_first 1913
_journal_page_last 1918
_journal_paper_doi 10.1039/d2dt03382h
_journal_volume 52
_journal_year 2023
_chemical_formula_moiety 'C56 H32 Cu2 I2 N8 O8'
_chemical_formula_sum 'C56 H32 Cu2 I2 N8 O8'
_chemical_formula_weight 1325.77
_space_group_crystal_system orthorhombic
_space_group_IT_number 55
_space_group_name_Hall '-P 2 2ab'
_space_group_name_H-M_alt 'P b a m'
_atom_sites_solution_hydrogens geom
_audit_creation_date 2023-01-05
_audit_creation_method
;
Olex2 1.2
(compiled 2018.05.29 svn.r3508 for OlexSys, GUI svn.r5506)
;
_audit_update_record
;
2023-01-09 deposited with the CCDC.	2023-01-13 downloaded from the CCDC.
;
_cell_angle_alpha 90
_cell_angle_beta 90
_cell_angle_gamma 90
_cell_formula_units_Z 2
_cell_length_a 30.9478(5)
_cell_length_b 8.7794(2)
_cell_length_c 12.2189(3)
_cell_measurement_reflns_used 3714
_cell_measurement_temperature 199.99(10)
_cell_measurement_theta_max 65.1220
_cell_measurement_theta_min 3.6180
_cell_volume 3319.91(12)
_computing_cell_refinement 'CrysAlisPro 1.171.39.27b (Rigaku OD, 2015)'
_computing_data_collection 'CrysAlisPro 1.171.39.27b (Rigaku OD, 2015)'
_computing_data_reduction 'CrysAlisPro 1.171.39.27b (Rigaku OD, 2015)'
_computing_molecular_graphics 'Olex2 (Dolomanov et al., 2009)'
_computing_publication_material 'Olex2 (Dolomanov et al., 2009)'
_computing_structure_refinement 'ShelXL (Sheldrick, 2015)'
_computing_structure_solution 'SHELXT 2014/5 (Sheldrick, 2014)'
_diffrn_ambient_temperature 200.0
_diffrn_measured_fraction_theta_full 0.998
_diffrn_measured_fraction_theta_max 0.998
_diffrn_measurement_details
;
List of Runs (angles in degrees, time in seconds):

  # Type    Start    End  Width  t~exp~   \w     \q     \k     \f   Frames
#--------------------------------------------------------------------------
  1  \w     53.00  79.00   0.50    0.50    --   47.20  57.00 -30.00   52
  2  \w     59.00 137.00   0.50    0.50    --   47.20  57.00-180.00  156
  3  \w     20.00  55.00   0.50    0.50    --   47.20  57.00-180.00   70
  4  \w     98.00 136.00   0.50    0.50    --   47.20  57.00 -30.00   76
  5  \w     72.00 112.00   0.50    3.00    --   99.90   0.00-180.00   80
  6  \w     24.00  69.00   0.50    3.00    --   99.90 -77.00   0.00   90
  7  \w     70.00  99.00   0.50    3.00    --   99.90  77.00 150.00   58
  8  \w     11.00  57.00   0.50    3.00    --   99.90   0.00-180.00   92
  9  \w     82.00 138.00   0.50    3.00    --   99.90 -77.00   0.00  112
 10  \w    121.00 183.00   0.50    3.00    --   99.90  77.00 150.00  124
 11  \w    164.00 189.00   0.50    3.00    --   99.90  77.00-150.00   50
 12  \w     61.00 126.00   0.50    3.00    --   99.90  77.00-150.00  130
;
_diffrn_measurement_device 'four-circle diffractometer'
_diffrn_measurement_device_type 'XtaLAB AFC12 (RINC): Kappa single'
_diffrn_measurement_method '\w scans'
_diffrn_radiation_type CuK\a
_diffrn_radiation_wavelength 1.54184
_diffrn_reflns_av_R_equivalents 0.0398
_diffrn_reflns_av_unetI/netI 0.0388
_diffrn_reflns_Laue_measured_fraction_full 0.998
_diffrn_reflns_Laue_measured_fraction_max 0.998
_diffrn_reflns_limit_h_max 34
_diffrn_reflns_limit_h_min -36
_diffrn_reflns_limit_k_max 10
_diffrn_reflns_limit_k_min -10
_diffrn_reflns_limit_l_max 14
_diffrn_reflns_limit_l_min -10
_diffrn_reflns_number 10684
_diffrn_reflns_point_group_measured_fraction_full 0.998
_diffrn_reflns_point_group_measured_fraction_max 0.998
_diffrn_reflns_theta_full 66.481
_diffrn_reflns_theta_max 66.481
_diffrn_reflns_theta_min 3.617
_exptl_absorpt_coefficient_mu 8.507
_exptl_absorpt_correction_T_max 1.00000
_exptl_absorpt_correction_T_min 0.65536
_exptl_absorpt_correction_type multi-scan
_exptl_absorpt_process_details
;
CrysAlisPro 1.171.39.27b (Rigaku Oxford Diffraction, 2015)
Empirical absorption correction using spherical harmonics,
 implemented in SCALE3 ABSPACK scaling algorithm.
;
_exptl_crystal_colour yellow
_exptl_crystal_colour_primary yellow
_exptl_crystal_density_diffrn 1.326
_exptl_crystal_description needle
_exptl_crystal_F_000 1304
_exptl_crystal_size_max 0.15
_exptl_crystal_size_mid 0.06
_exptl_crystal_size_min 0.03
_refine_diff_density_max 0.539
_refine_diff_density_min -0.420
_refine_diff_density_rms 0.059
_refine_ls_extinction_method none
_refine_ls_goodness_of_fit_ref 1.057
_refine_ls_hydrogen_treatment constr
_refine_ls_matrix_type full
_refine_ls_number_parameters 283
_refine_ls_number_reflns 3085
_refine_ls_number_restraints 400
_refine_ls_restrained_S_all 1.112
_refine_ls_R_factor_all 0.0602
_refine_ls_R_factor_gt 0.0512
_refine_ls_shift/su_max 0.001
_refine_ls_shift/su_mean 0.000
_refine_ls_structure_factor_coef Fsqd
_refine_ls_weighting_details 'w=1/[\s^2^(Fo^2^)+(0.0828P)^2^+2.3504P] where P=(Fo^2^+2Fc^2^)/3'
_refine_ls_weighting_scheme calc
_refine_ls_wR_factor_gt 0.1486
_refine_ls_wR_factor_ref 0.1565
_reflns_Friedel_coverage 0.000
_reflns_number_gt 2483
_reflns_number_total 3085
_reflns_threshold_expression 'I > 2\s(I)'
_cod_data_source_file d2dt03382h2.cif
_cod_data_source_block MOF-2
_cod_depositor_comments 'Adding full bibliography for 7712121--7712125.cif.'
_cod_database_code 7712123
_shelx_shelxl_version_number 2019/2
_shelx_space_group_comment
;
The symmetry employed for this shelxl refinement is uniquely defined
by the following loop, which should always be used as a source of
symmetry information in preference to the above space-group names.
They are only intended as comments.
;
_shelx_estimated_absorpt_t_max 0.784
_shelx_estimated_absorpt_t_min 0.362
_olex2_refinement_description
;
1. Fixed Uiso
 At 1.2 times of:
  All C(H) groups
2. Restrained distances
 N1-C3 \\sim C4-N2 \\sim C3-C2 \\sim N2-C1 \\sim C2-N1 \\sim C1-C4
 with sigma of 0.02
 N4-C18 \\sim C17-N3 \\sim C18-C15 \\sim N3-C16 \\sim C15-N4 \\sim C16-C17
 with sigma of 0.02
3. Uiso/Uaniso restraints and constraints
Uanis(C9) \\sim Ueq, Uanis(C10) \\sim Ueq, Uanis(C11) \\sim Ueq, Uanis(C12)
\\sim Ueq, Uanis(C13) \\sim Ueq, Uanis(C8) \\sim Ueq, Uanis(C14) \\sim Ueq,
Uanis(C7) \\sim Ueq, Uanis(C6) \\sim Ueq, Uanis(C5) \\sim Ueq: with sigma of
0.01 and sigma for terminal atoms of 0.01
4. Rigid body (RIGU) restrains
 C1, I1, Cu1, Cu2, N1, C4, C2, C3, O1, N2, O2, C5, C28, C6, C10, C21, C23, C7,
 C11, C9, C20, C26, C24, C8, C12, C14, C19, C27, C25, C13, O3, O4, C22, C17,
 C16, N4, C18, C15, N3
 with sigma for 1-2 distances of 0.001 and sigma for 1-3 distances of 0.001
5. Others
 Sof(Cu2)=0.5*(1-FVAR(2))
 Sof(Cu1)=0.5*FVAR(2)
 Fixed Sof: O1(0.5) O2(0.5) N1(0.5) N2(0.5) C1(0.5) H1(0.5) C2(0.5) C3(0.5)
 C4(0.5) H4(0.5) C14(0.5) H14(0.5) C13(0.5) H13(0.5) C12(0.5) C11(0.5) H11(0.5)
 C10(0.5) C9(0.5) C8(0.5) H8(0.5) C7(0.5) H7(0.5) C6(0.5) H6(0.5) C5(0.5)
 O3(0.5) O4(0.5) N4(0.5) C16(0.5) C15(0.5) H15(0.5) N3(0.5) C18(0.5) H18(0.5)
 C17(0.5) C25(0.5) H25(0.5) C24(0.5) H24(0.5) C23(0.5) H23(0.5) C28(0.5)
 C21(0.5) C26(0.5) C27(0.5) H27(0.5) C22(0.5) H22(0.5) C19(0.5) C20(0.5)
 H20(0.5)
6.a Aromatic/amide H refined with riding coordinates:
 C1(H1), C4(H4), C14(H14), C13(H13), C11(H11), C8(H8), C7(H7), C6(H6),
 C15(H15), C18(H18), C25(H25), C24(H24), C23(H23), C27(H27), C22(H22), C20(H20)
6.b Fitted hexagon refined as free rotating group:
 N4(C16,C15,N3,C18,C17)
6.c Naphthalene refined as free rotating group:
 C14(C13,C12,C11,C10,C9,C8,C7,C6,C5), C25(C24,C23,C28,C21,C26,C27,C22,C19,C20)
;
_smtbx_masks_special_details
;
A solvent mask was calculated and 210 electrons were 
found in a volume of 846\%A^3^ in 2 voids per unit cell. 
This is consistent with the presence of 3[CH4O], 3[CH4O] per Formula Unit 
which account for 216 electrons per unit cell.
;
_olex2_submission_special_instructions 'No special instructions were received'
_oxdiff_exptl_absorpt_empirical_details
;
Empirical correction (ABSPACK) includes:
- Absorption correction using spherical harmonics
- Frame scaling
;

loop_
_space_group_symop_operation_xyz
'x, y, z'
'-x, -y, z'
'-x+1/2, y+1/2, -z'
'x+1/2, -y+1/2, -z'
'-x, -y, -z'
'x, y, -z'
'x-1/2, -y-1/2, z'
'-x-1/2, y-1/2, z'

loop_
_atom_site_label
_atom_site_type_symbol
_atom_site_fract_x
_atom_site_fract_y
_atom_site_fract_z
_atom_site_U_iso_or_equiv
_atom_site_adp_type
_atom_site_occupancy
_atom_site_site_symmetry_order
_atom_site_calc_flag
_atom_site_refinement_flags_posn
_atom_site_refinement_flags_adp
_atom_site_refinement_flags_occupancy
_atom_site_disorder_assembly
_atom_site_disorder_group
I1 I 0.44996(2) 0.19382(7) 0.000000 0.1016(3) Uani 1 2 d S TU P . .
Cu1 Cu 0.500000 0.000000 0.10900(11) 0.0888(5) Uani 0.880(3) 2 d S TU P A 1
O1 O 0.6556(2) 0.1542(9) 0.2687(9) 0.0974(18) Uani 0.5 1 d . U . A -1
O2 O 0.5604(2) 0.5387(8) 0.2721(7) 0.0882(15) Uani 0.5 1 d . U . A -1
N1 N 0.5416(3) 0.1445(12) 0.2005(11) 0.084(3) Uani 0.5 1 d D U . A -1
N2 N 0.6040(4) 0.3278(13) 0.2930(15) 0.110(4) Uani 0.5 1 d D U . A -1
C1 C 0.5789(4) 0.0862(13) 0.2328(12) 0.089(3) Uani 0.5 1 d D U . A -1
H1 H 0.585948 -0.016841 0.217143 0.107 Uiso 0.5 1 calc R . . A -1
C2 C 0.6073(3) 0.1774(13) 0.2893(13) 0.096(2) Uani 0.5 1 d D U . A -1
C3 C 0.5678(3) 0.3877(11) 0.2533(13) 0.090(3) Uani 0.5 1 d D U . A -1
C4 C 0.5371(4) 0.3004(13) 0.2055(17) 0.105(5) Uani 0.5 1 d D U . A -1
H4 H 0.512224 0.347287 0.175018 0.126 Uiso 0.5 1 calc R . . A -1
C14 C 0.71882(17) 0.4083(6) 0.5801(4) 0.099(2) Uani 0.5 1 d . U . A -1
H14 H 0.738025 0.482329 0.609341 0.118 Uiso 0.5 1 calc R . . A -1
C13 C 0.6942(2) 0.3185(7) 0.6501(4) 0.112(3) Uani 0.5 1 d G U . A -1
H13 H 0.696586 0.331126 0.727053 0.135 Uiso 0.5 1 calc R . . A -1
C12 C 0.66610(16) 0.2103(6) 0.6074(5) 0.0993(19) Uani 0.5 1 d G U . A -1
C11 C 0.66261(12) 0.1918(4) 0.4947(5) 0.0873(13) Uani 0.5 1 d G U . A -1
H11 H 0.643404 0.117851 0.465523 0.105 Uiso 0.5 1 calc R . . A -1
C10 C 0.68723(10) 0.2817(4) 0.4248(4) 0.0866(15) Uani 0.5 1 d G U . A -1
C9 C 0.71533(10) 0.3899(4) 0.4675(4) 0.0888(17) Uani 0.5 1 d G U . A -1
C8 C 0.73995(14) 0.4797(5) 0.3976(5) 0.108(3) Uani 0.5 1 d G U . A -1
H8 H 0.759153 0.553711 0.426783 0.130 Uiso 0.5 1 calc R . . A -1
C7 C 0.7365(2) 0.4613(7) 0.2849(5) 0.122(3) Uani 0.5 1 d G U . A -1
H7 H 0.753282 0.522679 0.237161 0.146 Uiso 0.5 1 calc R . . A -1
C6 C 0.7084(2) 0.3530(8) 0.2422(4) 0.121(3) Uani 0.5 1 d G U . A -1
H6 H 0.705973 0.340442 0.165248 0.145 Uiso 0.5 1 calc R . . A -1
C5 C 0.68374(18) 0.2632(6) 0.3122(4) 0.0953(17) Uani 0.5 1 d G U . A -1
O3 O 0.6444(3) 0.1170(10) 0.6749(9) 0.1069(19) Uani 0.5 1 d . U . A -1
O4 O 0.5398(2) 0.4940(8) 0.6795(8) 0.0977(17) Uani 0.5 1 d . U . A -1
N4 N 0.5971(3) 0.3267(11) 0.7004(12) 0.115(4) Uani 0.5 1 d D U . A -1
C16 C 0.5534(3) 0.3597(9) 0.7114(10) 0.093(4) Uani 0.5 1 d DG U . A -1
C15 C 0.5267(2) 0.2620(10) 0.7701(10) 0.089(3) Uani 0.5 1 d DG U . A -1
H15 H 0.496804 0.284576 0.777605 0.107 Uiso 0.5 1 calc R . . A -1
N3 N 0.5437(3) 0.1313(11) 0.8176(12) 0.122(6) Uani 0.5 1 d DG U . A -1
C18 C 0.5874(3) 0.0982(11) 0.8066(12) 0.112(4) Uani 0.5 1 d DG U . A -1
H18 H 0.599004 0.008888 0.839104 0.135 Uiso 0.5 1 calc R . . A -1
C17 C 0.6141(2) 0.1959(12) 0.7480(12) 0.107(3) Uani 0.5 1 d DG U . A -1
C25 C 0.65740(12) 0.7981(5) 0.4211(5) 0.091(2) Uani 0.5 1 d . U . A -1
H25 H 0.679512 0.857955 0.453698 0.109 Uiso 0.5 1 calc R . . A -1
C24 C 0.65510(17) 0.7848(6) 0.3079(5) 0.098(2) Uani 0.5 1 d G U . A -1
H24 H 0.675629 0.835642 0.263117 0.117 Uiso 0.5 1 calc R . . A -1
C23 C 0.6228(2) 0.6973(7) 0.2603(4) 0.099(2) Uani 0.5 1 d G U . A -1
H23 H 0.621175 0.688206 0.182928 0.119 Uiso 0.5 1 calc R . . A -1
C28 C 0.59271(16) 0.6229(6) 0.3259(4) 0.0845(16) Uani 0.5 1 d G U . A -1
C21 C 0.59502(10) 0.6362(3) 0.4391(4) 0.0792(14) Uani 0.5 1 d G U . A -1
C26 C 0.62736(10) 0.7238(3) 0.4867(4) 0.0793(13) Uani 0.5 1 d G U . A -1
C27 C 0.62967(16) 0.7370(6) 0.5999(4) 0.0907(19) Uani 0.5 1 d G U . A -1
H27 H 0.651780 0.796887 0.632478 0.109 Uiso 0.5 1 calc R . . A -1
C22 C 0.59963(19) 0.6627(7) 0.6655(4) 0.098(2) Uani 0.5 1 d G U . A -1
H22 H 0.601209 0.671767 0.742872 0.118 Uiso 0.5 1 calc R . . A -1
C19 C 0.56728(15) 0.5751(5) 0.6179(5) 0.0903(16) Uani 0.5 1 d G U . A -1
C20 C 0.56498(11) 0.5619(4) 0.5047(5) 0.0836(13) Uani 0.5 1 d G U . A -1
H20 H 0.542869 0.502012 0.472107 0.100 Uiso 0.5 1 calc R . . A -1
Cu2 Cu 0.5304(4) 0.0976(12) 0.000000 0.106(4) Uani 0.120(3) 2 d S TU P A 2

loop_
_atom_site_aniso_label
_atom_site_aniso_U_11
_atom_site_aniso_U_22
_atom_site_aniso_U_33
_atom_site_aniso_U_23
_atom_site_aniso_U_13
_atom_site_aniso_U_12
I1 0.0933(4) 0.1043(4) 0.1072(4) 0.000 0.000 0.0374(3)
Cu1 0.0700(7) 0.0874(8) 0.1092(9) 0.000 0.000 0.0135(5)
O1 0.068(2) 0.068(3) 0.156(4) -0.004(3) -0.004(2) 0.0159(18)
O2 0.068(2) 0.068(2) 0.129(4) -0.002(2) -0.004(2) 0.0167(17)
N1 0.066(3) 0.074(3) 0.113(7) -0.003(3) 0.005(3) 0.017(2)
N2 0.084(3) 0.076(3) 0.169(9) -0.013(3) -0.026(4) 0.025(2)
C1 0.067(3) 0.074(3) 0.127(8) -0.004(3) 0.000(3) 0.018(2)
C2 0.070(2) 0.075(3) 0.142(6) -0.009(3) -0.007(2) 0.0198(18)
C3 0.071(3) 0.070(2) 0.129(8) -0.004(3) -0.005(4) 0.0185(19)
C4 0.082(4) 0.073(3) 0.160(11) -0.008(4) -0.021(6) 0.020(2)
C14 0.072(4) 0.081(4) 0.142(3) -0.001(2) 0.005(2) 0.004(3)
C13 0.095(5) 0.094(4) 0.148(3) 0.001(3) 0.013(3) -0.005(4)
C12 0.073(3) 0.075(3) 0.150(3) 0.002(2) 0.011(2) 0.014(3)
C11 0.049(2) 0.061(2) 0.152(3) 0.001(2) 0.010(2) 0.0156(18)
C10 0.049(3) 0.066(3) 0.145(3) -0.0012(19) 0.0054(19) 0.011(2)
C9 0.053(3) 0.071(3) 0.142(3) -0.001(2) 0.006(2) 0.006(2)
C8 0.082(4) 0.096(4) 0.148(3) 0.001(3) 0.009(3) -0.017(4)
C7 0.107(5) 0.112(5) 0.148(3) 0.000(3) 0.009(3) -0.025(5)
C6 0.104(5) 0.107(5) 0.150(3) -0.001(3) 0.006(3) -0.020(4)
C5 0.068(3) 0.073(3) 0.145(3) -0.003(2) 0.003(2) 0.011(2)
O3 0.081(3) 0.077(3) 0.162(4) 0.009(3) 0.021(3) 0.017(2)
O4 0.079(3) 0.071(2) 0.144(4) 0.011(3) 0.015(3) 0.016(2)
N4 0.089(3) 0.087(4) 0.170(9) 0.027(4) 0.029(4) 0.028(3)
C16 0.085(3) 0.069(3) 0.125(8) 0.004(4) 0.018(4) 0.020(2)
C15 0.083(4) 0.070(3) 0.115(7) 0.000(4) 0.013(4) 0.016(3)
N3 0.090(4) 0.096(5) 0.179(13) 0.040(8) 0.027(5) 0.028(3)
C18 0.087(4) 0.088(5) 0.163(8) 0.024(5) 0.021(5) 0.024(3)
C17 0.087(4) 0.079(4) 0.155(5) 0.016(3) 0.022(3) 0.024(3)
C25 0.077(3) 0.065(4) 0.131(3) 0.007(3) 0.001(2) -0.005(3)
C24 0.084(3) 0.078(4) 0.131(3) 0.007(3) 0.001(3) 0.000(3)
C23 0.083(3) 0.082(4) 0.132(3) 0.002(3) 0.001(3) 0.001(3)
C28 0.067(3) 0.059(3) 0.128(3) 0.002(2) -0.003(2) 0.017(2)
C21 0.062(2) 0.048(3) 0.127(2) 0.0036(19) 0.000(2) 0.010(2)
C26 0.065(2) 0.046(2) 0.127(3) 0.006(2) -0.001(2) 0.0076(18)
C27 0.078(3) 0.067(4) 0.127(3) 0.004(2) 0.000(2) 0.003(3)
C22 0.084(4) 0.076(5) 0.134(3) 0.007(3) 0.006(3) 0.002(4)
C19 0.073(3) 0.064(3) 0.133(3) 0.006(2) 0.006(2) 0.014(2)
C20 0.064(2) 0.051(2) 0.135(3) 0.006(2) 0.005(2) 0.0107(19)
Cu2 0.108(7) 0.096(7) 0.112(8) 0.000 0.000 0.020(4)

loop_
_atom_type_symbol
_atom_type_description
_atom_type_scat_dispersion_real
_atom_type_scat_dispersion_imag
_atom_type_scat_source
C C 0.0181 0.0091 'International Tables Vol C Tables 4.2.6.8 and 6.1.1.4'
H H 0.0000 0.0000 'International Tables Vol C Tables 4.2.6.8 and 6.1.1.4'
Cu Cu -1.9646 0.5888 'International Tables Vol C Tables 4.2.6.8 and 6.1.1.4'
I I -0.3257 6.8362 'International Tables Vol C Tables 4.2.6.8 and 6.1.1.4'
N N 0.0311 0.0180 'International Tables Vol C Tables 4.2.6.8 and 6.1.1.4'
O O 0.0492 0.0322 'International Tables Vol C Tables 4.2.6.8 and 6.1.1.4'

loop_
_geom_angle_atom_site_label_1
_geom_angle_atom_site_label_2
_geom_angle_atom_site_label_3
_geom_angle
_geom_angle_site_symmetry_1
_geom_angle_site_symmetry_3
_geom_angle_publ_flag
Cu1 I1 Cu1 60.13(5) 5_655 . ?
Cu2 I1 Cu2 57.9(5) . 5_655 ?
I1 Cu1 I1 119.87(5) . 5_655 y
I1 Cu1 Cu1 59.93(3) 5_655 5_655 y
I1 Cu1 Cu1 59.93(3) . 5_655 y
N1 Cu1 I1 103.6(3) . . y
N1 Cu1 I1 107.0(3) . 5_655 y
N1 Cu1 Cu1 121.7(4) . 5_655 y
C5 O1 C2 117.0(8) . . ?
C3 O2 C28 118.1(7) . . ?
C1 N1 Cu1 117.0(7) . . ?
C1 N1 C4 117.3(8) . . ?
C4 N1 Cu1 123.8(8) . . ?
C2 N2 C3 116.6(9) . . ?
N1 C1 C2 118.8(8) . . ?
N2 C2 O1 102.4(11) . . ?
N2 C2 C1 123.2(9) . . ?
C1 C2 O1 117.6(10) . . ?
N2 C3 O2 117.7(9) . . ?
N2 C3 C4 121.7(8) . . ?
C4 C3 O2 120.3(9) . . ?
C3 C4 N1 120.8(8) . . ?
C13 C14 C9 120.0 . . ?
C12 C13 C14 120.0 . . ?
C13 C12 C11 120.0 . . ?
O3 C12 C13 119.9(6) . . ?
O3 C12 C11 119.9(6) . . ?
C12 C11 C10 120.0 . . ?
C11 C10 C5 120.0 . . ?
C9 C10 C11 120.0 . . ?
C9 C10 C5 120.0 . . ?
C10 C9 C14 120.0 . . ?
C10 C9 C8 120.0 . . ?
C8 C9 C14 120.0 . . ?
C7 C8 C9 120.0 . . ?
C8 C7 C6 120.0 . . ?
C7 C6 C5 120.0 . . ?
C10 C5 O1 120.2(5) . . ?
C6 C5 O1 119.8(5) . . ?
C6 C5 C10 120.0 . . ?
C12 O3 C17 113.9(7) . . ?
C16 O4 C19 116.2(7) . . ?
C16 N4 C17 120.0 . . ?
O4 C16 N4 118.0(7) . . ?
O4 C16 C15 121.2(7) . . ?
N4 C16 C15 120.0 . . ?
N3 C15 C16 120.0 . . ?
C15 N3 C18 120.0 . . ?
C17 C18 N3 120.0 . . ?
N4 C17 O3 112.2(8) . . ?
C18 C17 O3 113.7(7) . . ?
C18 C17 N4 120.0 . . ?
C24 C25 C26 120.0 . . ?
C23 C24 C25 120.0 . . ?
C28 C23 C24 120.0 . . ?
C23 C28 O2 116.9(5) . . ?
C23 C28 C21 120.0 . . ?
C21 C28 O2 123.1(5) . . ?
C28 C21 C26 120.0 . . ?
C28 C21 C20 120.0 . . ?
C26 C21 C20 120.0 . . ?
C21 C26 C25 120.0 . . ?
C27 C26 C25 120.0 . . ?
C27 C26 C21 120.0 . . ?
C22 C27 C26 120.0 . . ?
C27 C22 C19 120.0 . . ?
O4 C19 C22 121.0(6) . . ?
O4 C19 C20 118.8(6) . . ?
C20 C19 C22 120.0 . . ?
C19 C20 C21 120.0 . . ?
I1 Cu2 I1 122.1(5) . 5_655 y
Cu2 Cu2 I1 61.1(4) 5_655 . y

loop_
_geom_bond_atom_site_label_1
_geom_bond_atom_site_label_2
_geom_bond_distance
_geom_bond_site_symmetry_2
_geom_bond_publ_flag
I1 Cu1 2.6585(8) 5_655 y
I1 Cu1 2.6585(8) . y
I1 Cu2 2.629(11) . y
I1 Cu2 2.630(10) 5_655 y
Cu1 Cu1 2.664(3) 5_655 y
Cu1 N1 2.125(10) . y
O1 C2 1.529(13) . ?
O1 C5 1.400(9) . ?
O2 C3 1.364(11) . ?
O2 C28 1.406(8) . ?
N1 C1 1.323(12) . ?
N1 C4 1.378(14) . ?
N2 C2 1.325(13) . ?
N2 C3 1.328(13) . ?
C1 C2 1.375(14) . ?
C3 C4 1.353(15) . ?
C14 C13 1.3900 . ?
C14 C9 1.3900 . ?
C13 C12 1.3900 . ?
C12 C11 1.3900 . ?
C12 O3 1.342(10) . ?
C11 C10 1.3900 . ?
C10 C9 1.3900 . ?
C10 C5 1.3900 . ?
C9 C8 1.3900 . ?
C8 C7 1.3900 . ?
C7 C6 1.3900 . ?
C6 C5 1.3900 . ?
O3 C17 1.469(14) . ?
O4 C16 1.311(9) . ?
O4 C19 1.340(9) . ?
N4 C16 1.3900 . ?
N4 C17 1.3900 . ?
C16 C15 1.3900 . ?
C15 N3 1.3900 . ?
N3 C18 1.3900 . ?
C18 C17 1.3900 . ?
C25 C24 1.3900 . ?
C25 C26 1.3900 . ?
C24 C23 1.3900 . ?
C23 C28 1.3900 . ?
C28 C21 1.3900 . ?
C21 C26 1.3900 . ?
C21 C20 1.3900 . ?
C26 C27 1.3900 . ?
C27 C22 1.3900 . ?
C22 C19 1.3900 . ?
C19 C20 1.3900 . ?
Cu2 Cu2 2.55(2) 5_655 y

loop_
_geom_torsion_atom_site_label_1
_geom_torsion_atom_site_label_2
_geom_torsion_atom_site_label_3
_geom_torsion_atom_site_label_4
_geom_torsion
_geom_torsion_site_symmetry_1
_geom_torsion_site_symmetry_2
_geom_torsion_site_symmetry_3
_geom_torsion_site_symmetry_4
_geom_torsion_publ_flag
Cu1 N1 C1 C2 178.1(11) . . . . ?
Cu1 N1 C4 C3 -171.3(13) . . . . ?
O2 C3 C4 N1 -170.5(15) . . . . ?
O2 C28 C21 C26 -178.8(5) . . . . ?
O2 C28 C21 C20 1.2(5) . . . . ?
N1 C1 C2 O1 -144.5(13) . . . . ?
N1 C1 C2 N2 -15(2) . . . . ?
N2 C3 C4 N1 3(3) . . . . ?
C1 N1 C4 C3 -7(2) . . . . ?
C2 O1 C5 C10 64.4(11) . . . . ?
C2 O1 C5 C6 -115.7(9) . . . . ?
C2 N2 C3 O2 169.6(15) . . . . ?
C2 N2 C3 C4 -4(3) . . . . ?
C3 O2 C28 C23 92.5(10) . . . . ?
C3 O2 C28 C21 -88.7(10) . . . . ?
C3 N2 C2 O1 145.5(15) . . . . ?
C3 N2 C2 C1 10(3) . . . . ?
C4 N1 C1 C2 13(2) . . . . ?
C14 C13 C12 C11 0.0 . . . . ?
C14 C13 C12 O3 175.7(5) . . . . ?
C14 C9 C8 C7 180.0 . . . . ?
C13 C14 C9 C10 0.0 . . . . ?
C13 C14 C9 C8 180.0 . . . . ?
C13 C12 C11 C10 0.0 . . . . ?
C13 C12 O3 C17 63.5(10) . . . . ?
C12 C11 C10 C9 0.0 . . . . ?
C12 C11 C10 C5 180.0 . . . . ?
C12 O3 C17 N4 31.2(11) . . . . ?
C12 O3 C17 C18 171.4(8) . . . . ?
C11 C12 O3 C17 -120.7(8) . . . . ?
C11 C10 C9 C14 0.0 . . . . ?
C11 C10 C9 C8 180.0 . . . . ?
C11 C10 C5 O1 -0.1(5) . . . . ?
C11 C10 C5 C6 180.0 . . . . ?
C10 C9 C8 C7 0.0 . . . . ?
C9 C14 C13 C12 0.0 . . . . ?
C9 C10 C5 O1 179.9(6) . . . . ?
C9 C10 C5 C6 0.0 . . . . ?
C9 C8 C7 C6 0.0 . . . . ?
C8 C7 C6 C5 0.0 . . . . ?
C7 C6 C5 O1 -179.9(5) . . . . ?
C7 C6 C5 C10 0.0 . . . . ?
C5 O1 C2 N2 31.2(16) . . . . ?
C5 O1 C2 C1 169.6(10) . . . . ?
C5 C10 C9 C14 180.0 . . . . ?
C5 C10 C9 C8 0.0 . . . . ?
O3 C12 C11 C10 -175.7(5) . . . . ?
O4 C16 C15 N3 -169.9(13) . . . . ?
O4 C19 C20 C21 -175.4(5) . . . . ?
N4 C16 C15 N3 0.0 . . . . ?
C16 O4 C19 C22 -83.6(10) . . . . ?
C16 O4 C19 C20 91.8(10) . . . . ?
C16 N4 C17 O3 137.4(10) . . . . ?
C16 N4 C17 C18 0.0 . . . . ?
C16 C15 N3 C18 0.0 . . . . ?
C15 N3 C18 C17 0.0 . . . . ?
N3 C18 C17 O3 -136.8(11) . . . . ?
N3 C18 C17 N4 0.0 . . . . ?
C17 N4 C16 O4 170.2(12) . . . . ?
C17 N4 C16 C15 0.0 . . . . ?
C25 C24 C23 C28 0.0 . . . . ?
C25 C26 C27 C22 180.0 . . . . ?
C24 C25 C26 C21 0.0 . . . . ?
C24 C25 C26 C27 180.0 . . . . ?
C24 C23 C28 O2 178.9(5) . . . . ?
C24 C23 C28 C21 0.0 . . . . ?
C23 C28 C21 C26 0.0 . . . . ?
C23 C28 C21 C20 180.0 . . . . ?
C28 O2 C3 N2 4.0(19) . . . . ?
C28 O2 C3 C4 177.6(13) . . . . ?
C28 C21 C26 C25 0.0 . . . . ?
C28 C21 C26 C27 180.0 . . . . ?
C28 C21 C20 C19 180.0 . . . . ?
C21 C26 C27 C22 0.0 . . . . ?
C26 C25 C24 C23 0.0 . . . . ?
C26 C21 C20 C19 0.0 . . . . ?
C26 C27 C22 C19 0.0 . . . . ?
C27 C22 C19 O4 175.3(5) . . . . ?
C27 C22 C19 C20 0.0 . . . . ?
C22 C19 C20 C21 0.0 . . . . ?
C19 O4 C16 N4 13.8(13) . . . . ?
C19 O4 C16 C15 -176.1(9) . . . . ?
C20 C21 C26 C25 180.0 . . . . ?
C20 C21 C26 C27 0.0 . . . . ?
